data_7237725
loop_
_publ_author_name
'Ben Haj Salah, Maroua'
'Mercier, Nicolas'
'Allain, Magali'
'Zouari, Nabil'
'Botta, Chiara'

_publ_section_title
;
 Dual phosphorescence from the organic and inorganic moieties of 1D hybrid
 perovskites of the Pbn&#x2032;Br4n&#x2032;+2 series (n&#x2032; = 2, 3, 4,
 5)
;
_journal_issue 15
_journal_name_full 'Journal of Materials Chemistry C'
_journal_page_first 4424
_journal_paper_doi 10.1039/C9TC00340A
_journal_volume 7
_journal_year 2019
_chemical_formula_moiety 'Br14 Pb3, 4(C5 H15 N2 O2), 2(H2 O)'
_chemical_formula_sum 'C20 H64 Br14 N8 O10 Pb3'
_chemical_formula_weight 2316.99
_space_group_crystal_system triclinic
_space_group_IT_number 1
_space_group_name_Hall 'P 1'
_space_group_name_H-M_alt 'P 1'
_atom_sites_solution_hydrogens mixed
_audit_creation_method SHELXL-2016/4
_audit_update_record
;
2018-12-20 deposited with the CCDC.	2019-03-06 downloaded from the CCDC.
;
_cell_angle_alpha 71.769(5)
_cell_angle_beta 77.947(5)
_cell_angle_gamma 72.105(5)
_cell_formula_units_Z 1
_cell_length_a 8.274(5)
_cell_length_b 11.580(5)
_cell_length_c 15.717(5)
_cell_measurement_reflns_used 15738
_cell_measurement_temperature 150(10)
_cell_measurement_theta_max 72.3910
_cell_measurement_theta_min 2.9310
_cell_volume 1350.5(11)
_computing_cell_refinement 'CrysAlisPro 1.171.38.41r (Rigaku OD, 2015)'
_computing_data_collection 'CrysAlisPro 1.171.38.41r (Rigaku OD, 2015)'
_computing_data_reduction 'CrysAlisPro 1.171.38.41r (Rigaku OD, 2015)'
_computing_molecular_graphics 'DIAMOND 3.2k (Crystal Impact GbR, 2014)'
_computing_publication_material 'WinGX publication routines (Farrugia, 1999)'
_computing_structure_refinement 'SHELXL-2016/4 (Sheldrick, 2016)'
_computing_structure_solution 'SHELXL-97 (Sheldrick, 1997)'
_diffrn_ambient_temperature 149.9(3)
_diffrn_detector_area_resol_mean 5.1990
_diffrn_measured_fraction_theta_full 0.994
_diffrn_measured_fraction_theta_max 0.982
_diffrn_measurement_device_type 'SuperNova, Single source at offset, AtlasS2'
_diffrn_measurement_method '\w scans'
_diffrn_radiation_monochromator mirror
_diffrn_radiation_source 'SuperNova(Cu) micro-focus sealed X-ray Source'
_diffrn_radiation_type CuK\a
_diffrn_radiation_wavelength 1.54184
_diffrn_reflns_av_R_equivalents 0.0482
_diffrn_reflns_av_unetI/netI 0.0554
_diffrn_reflns_Laue_measured_fraction_full 0.994
_diffrn_reflns_Laue_measured_fraction_max 0.982
_diffrn_reflns_limit_h_max 10
_diffrn_reflns_limit_h_min -10
_diffrn_reflns_limit_k_max 13
_diffrn_reflns_limit_k_min -14
_diffrn_reflns_limit_l_max 19
_diffrn_reflns_limit_l_min -19
_diffrn_reflns_number 22457
_diffrn_reflns_point_group_measured_fraction_full 0.930
_diffrn_reflns_point_group_measured_fraction_max 0.908
_diffrn_reflns_theta_full 70.000
_diffrn_reflns_theta_max 72.610
_diffrn_reflns_theta_min 2.983
_exptl_absorpt_coefficient_mu 30.423
_exptl_absorpt_correction_T_max 1.000
_exptl_absorpt_correction_T_min 0.61273
_exptl_absorpt_correction_type multi-scan
_exptl_absorpt_process_details
;
CrysAlisPro 1.171.38.41r (Rigaku Oxford Diffraction, 2015)
Empirical absorption correction using spherical harmonics,
 implemented in SCALE3 ABSPACK scaling algorithm.
;
_exptl_crystal_colour transparent
_exptl_crystal_density_diffrn 2.849
_exptl_crystal_description plate
_exptl_crystal_F_000 1056
_refine_diff_density_max 1.310
_refine_diff_density_min -1.415
_refine_diff_density_rms 0.180
_refine_ls_abs_structure_details
;
 Flack x determined using 3890 quotients [(I+)-(I-)]/[(I+)+(I-)]
 (Parsons, Flack and Wagner, Acta Cryst. B69 (2013) 249-259).
;
_refine_ls_abs_structure_Flack 0.011(7)
_refine_ls_extinction_coef 0.00015(2)
_refine_ls_extinction_expression Fc^*^=kFc[1+0.001xFc^2^\l^3^/sin(2\q)]^-1/4^
_refine_ls_extinction_method 'SHELXL-2016/4 (Sheldrick 2016)'
_refine_ls_goodness_of_fit_ref 1.015
_refine_ls_hydrogen_treatment mixed
_refine_ls_matrix_type full
_refine_ls_number_parameters 494
_refine_ls_number_reflns 9754
_refine_ls_number_restraints 9
_refine_ls_restrained_S_all 1.015
_refine_ls_R_factor_all 0.0325
_refine_ls_R_factor_gt 0.0306
_refine_ls_shift/su_max 0.001
_refine_ls_shift/su_mean 0.000
_refine_ls_structure_factor_coef Fsqd
_refine_ls_weighting_details 'w=1/[\s^2^(Fo^2^)+(0.0330P)^2^] where P=(Fo^2^+2Fc^2^)/3'
_refine_ls_weighting_scheme calc
_refine_ls_wR_factor_gt 0.0738
_refine_ls_wR_factor_ref 0.0745
_reflns_Friedel_coverage 0.849
_reflns_Friedel_fraction_full 0.865
_reflns_Friedel_fraction_max 0.834
_reflns_number_gt 9289
_reflns_number_total 9754
_reflns_threshold_expression 'I > 2\s(I)'
_cod_data_source_file c9tc00340a2.cif
_cod_data_source_block shelx_CCDC1
_cod_depositor_comments
;
The following automatic conversions were performed:

data name '__computing_data_collection' was replaced with
'_computing_data_collection'.

Automatic conversion script
Id: cif_correct_tags 6909 2019-04-08 15:41:33Z antanas 
;
_cod_original_formula_sum 'C20 H64 Br14 N8 O10 Pb3 '
_cod_database_code 7237725
_shelx_shelxl_version_number 2016/4
_shelx_space_group_comment
;
The symmetry employed for this shelxl refinement is uniquely defined
by the following loop, which should always be used as a source of
symmetry information in preference to the above space-group names.
They are only intended as comments.
;

loop_
_space_group_symop_operation_xyz
'x, y, z'

loop_
_atom_site_label
_atom_site_type_symbol
_atom_site_fract_x
_atom_site_fract_y
_atom_site_fract_z
_atom_site_U_iso_or_equiv
_atom_site_adp_type
_atom_site_occupancy
_atom_site_site_symmetry_order
_atom_site_calc_flag
_atom_site_refinement_flags_posn
_atom_site_refinement_flags_adp
C1 C 0.6398(19) 0.7683(14) 0.1533(9) 0.027(3) Uani 1 1 d . .
H1A H 0.745532 0.794006 0.132425 0.032 Uiso 1 1 calc R U
H1B H 0.571616 0.800592 0.103551 0.032 Uiso 1 1 calc R U
C2 C 0.6797(17) 0.6263(12) 0.1825(8) 0.019(2) Uani 1 1 d . .
H2A H 0.573860 0.600890 0.203989 0.022 Uiso 1 1 calc R U
H2B H 0.748392 0.594268 0.232075 0.022 Uiso 1 1 calc R U
C3 C 0.776(2) 0.5698(15) 0.1051(10) 0.029(3) Uani 1 1 d . .
H3A H 0.882602 0.594424 0.084668 0.034 Uiso 1 1 calc R U
H3B H 0.708244 0.604124 0.055178 0.034 Uiso 1 1 calc R U
C4 C 0.8158(15) 0.4259(14) 0.1312(9) 0.023(3) Uani 1 1 d . .
H4 H 0.874676 0.389565 0.185232 0.028 Uiso 1 1 calc R U
C5 C 0.6519(17) 0.3845(13) 0.1471(11) 0.027(3) Uani 1 1 d . .
H5 H 0.719057 0.297350 0.151219 0.032 Uiso 1 1 calc R U
C6 C 0.0276(18) 0.4438(14) 0.6648(10) 0.031(3) Uani 1 1 d . .
H6A H -0.042313 0.397899 0.653393 0.037 Uiso 1 1 calc R U
H6B H 0.016494 0.430896 0.729599 0.037 Uiso 1 1 calc R U
C7 C 0.2117(16) 0.3926(14) 0.6306(9) 0.026(3) Uani 1 1 d . .
H7A H 0.281183 0.440062 0.640370 0.031 Uiso 1 1 calc R U
H7B H 0.222254 0.402933 0.566172 0.031 Uiso 1 1 calc R U
C8 C 0.2769(16) 0.2551(15) 0.6777(10) 0.025(3) Uani 1 1 d . .
H8A H 0.254645 0.243862 0.742448 0.030 Uiso 1 1 calc R U
H8B H 0.399809 0.229105 0.661600 0.030 Uiso 1 1 calc R U
C9 C 0.1931(15) 0.1713(12) 0.6528(8) 0.020(2) Uani 1 1 d . .
H9 H 0.072018 0.215903 0.649266 0.024 Uiso 1 1 calc R U
C10 C 0.2703(15) 0.1458(13) 0.5603(8) 0.019(3) Uani 1 1 d . .
H10 H 0.366763 0.079237 0.586404 0.023 Uiso 1 1 calc R U
C11 C 0.4861(15) 0.2325(12) 0.8901(8) 0.020(2) Uani 1 1 d . .
H11A H 0.507779 0.240206 0.825766 0.024 Uiso 1 1 calc R U
H11B H 0.377497 0.211328 0.912742 0.024 Uiso 1 1 calc R U
C12 C 0.4752(15) 0.3547(12) 0.9058(9) 0.020(2) Uani 1 1 d . .
H12A H 0.576528 0.382753 0.875258 0.024 Uiso 1 1 calc R U
H12B H 0.469774 0.344537 0.969935 0.024 Uiso 1 1 calc R U
C13 C 0.3150(16) 0.4533(13) 0.8701(9) 0.019(3) Uani 1 1 d . .
H13A H 0.329779 0.471348 0.804759 0.023 Uiso 1 1 calc R U
H13B H 0.217402 0.417823 0.893074 0.023 Uiso 1 1 calc R U
C14 C 0.2764(15) 0.5755(12) 0.8956(8) 0.019(2) Uani 1 1 d . .
H14 H 0.163793 0.625239 0.877439 0.023 Uiso 1 1 calc R U
C15 C 0.2631(15) 0.5588(13) 0.9960(9) 0.022(3) Uani 1 1 d . .
H15 H 0.371711 0.493365 0.999669 0.027 Uiso 1 1 calc R U
C16 C -0.0937(19) 0.9766(14) 0.4137(9) 0.026(3) Uani 1 1 d . .
H16A H -0.196872 0.947279 0.432358 0.031 Uiso 1 1 calc R U
H16B H -0.024660 0.940182 0.463139 0.031 Uiso 1 1 calc R U
C17 C -0.1411(17) 1.1164(13) 0.3940(8) 0.022(3) Uani 1 1 d . .
H17A H -0.227536 1.153028 0.353110 0.026 Uiso 1 1 calc R U
H17B H -0.041382 1.147716 0.365376 0.026 Uiso 1 1 calc R U
C18 C -0.2093(16) 1.1537(12) 0.4812(8) 0.018(2) Uani 1 1 d . U
H18A H -0.121017 1.116374 0.521086 0.021 Uiso 1 1 calc R U
H18B H -0.305602 1.118361 0.510120 0.021 Uiso 1 1 calc R U
C19 C -0.2681(15) 1.2980(12) 0.4707(9) 0.019(2) Uani 1 1 d . .
H19 H -0.294356 1.312783 0.530811 0.023 Uiso 1 1 calc R U
C20 C -0.1260(17) 1.3571(12) 0.4179(9) 0.021(3) Uani 1 1 d . .
H20 H -0.192010 1.438338 0.428933 0.025 Uiso 1 1 calc R U
N1 N 0.5462(17) 0.8210(13) 0.2281(8) 0.030(3) Uani 1 1 d . .
H1C H 0.523718 0.904598 0.209813 0.045 Uiso 1 1 calc R U
H1D H 0.448526 0.798287 0.246720 0.045 Uiso 1 1 calc R U
H1E H 0.609484 0.792191 0.273442 0.045 Uiso 1 1 calc R U
N2 N 0.9228(15) 0.3784(12) 0.0551(8) 0.028(2) Uani 1 1 d . .
H2C H 1.020943 0.400283 0.042939 0.042 Uiso 1 1 calc R U
H2D H 0.944353 0.294818 0.069930 0.042 Uiso 1 1 calc R U
H2E H 0.867490 0.411317 0.006592 0.042 Uiso 1 1 calc R U
N3 N -0.0365(17) 0.5811(13) 0.6205(9) 0.029(3) Uani 1 1 d . .
H3C H -0.145374 0.608315 0.642209 0.044 Uiso 1 1 calc R U
H3D H 0.026189 0.623602 0.631771 0.044 Uiso 1 1 calc R U
H3E H -0.028289 0.593034 0.561175 0.044 Uiso 1 1 calc R U
N4 N 0.2005(15) 0.0489(12) 0.7230(8) 0.024(2) Uani 1 1 d . .
H4A H 0.150657 0.002908 0.706194 0.035 Uiso 1 1 calc R U
H4B H 0.309305 0.007480 0.729335 0.035 Uiso 1 1 calc R U
H4C H 0.146071 0.063222 0.775353 0.035 Uiso 1 1 calc R U
N5 N 0.6251(14) 0.1294(12) 0.9359(8) 0.022(2) Uani 1 1 d . .
H5A H 0.628623 0.057463 0.925309 0.033 Uiso 1 1 calc R U
H5B H 0.725075 0.148045 0.914495 0.033 Uiso 1 1 calc R U
H5C H 0.604416 0.121300 0.995047 0.033 Uiso 1 1 calc R U
N6 N 0.4008(16) 0.6516(11) 0.8442(9) 0.025(2) Uani 1 1 d G .
H6C H 0.406829 0.660398 0.785431 0.037 Uiso 1 1 calc R U
H6D H 0.365598 0.727216 0.854755 0.037 Uiso 1 1 calc R U
H6E H 0.503718 0.612410 0.862049 0.037 Uiso 1 1 calc R U
N7 N 0.0047(17) 0.9329(12) 0.3324(9) 0.029(3) Uani 1 1 d . .
H7C H 0.031127 0.849185 0.346136 0.044 Uiso 1 1 calc R U
H7D H -0.059129 0.965084 0.287190 0.044 Uiso 1 1 calc R U
H7E H 0.100379 0.958510 0.315700 0.044 Uiso 1 1 calc R U
N8 N -0.4206(13) 1.3604(11) 0.4228(8) 0.024(2) Uani 1 1 d . .
H8C H -0.506423 1.326931 0.452844 0.036 Uiso 1 1 calc R U
H8D H -0.450746 1.442337 0.419094 0.036 Uiso 1 1 calc R U
H8E H -0.396618 1.349538 0.367453 0.036 Uiso 1 1 calc R U
O1 O 0.5886(16) 0.3849(13) 0.0847(9) 0.043(3) Uani 1 1 d . .
H1 H 0.501590 0.360288 0.103858 0.064 Uiso 1 1 calc R U
O2 O 0.5903(13) 0.3521(11) 0.2325(8) 0.037(2) Uani 1 1 d . .
O3 O 0.3659(13) 0.2035(10) 0.5071(7) 0.030(2) Uani 1 1 d . .
O4 O 0.2089(12) 0.0648(10) 0.5450(7) 0.025(2) Uani 1 1 d . .
H4D H 0.139837 0.042356 0.588102 0.038 Uiso 1 1 calc R U
O5 O 0.1890(12) 0.4867(10) 1.0504(6) 0.026(2) Uani 1 1 d . .
O6 O 0.3308(12) 0.6342(9) 1.0152(7) 0.025(2) Uani 1 1 d . .
H6 H 0.369571 0.678251 0.968348 0.038 Uiso 1 1 calc R U
O7 O -0.1209(12) 1.4042(9) 0.3367(6) 0.028(2) Uani 1 1 d . .
H7 H -0.203098 1.397478 0.318881 0.042 Uiso 1 1 calc R U
O8 O -0.0079(14) 1.3510(11) 0.4653(8) 0.032(2) Uani 1 1 d . .
O9 O 0.2283(12) 1.4412(9) 0.3534(7) 0.028(2) Uiso 1 1 d G .
H9A H 0.149440 1.414312 0.346058 0.10(10) Uiso 1 1 d G .
H9B H 0.275491 1.389873 0.398679 0.04(5) Uiso 1 1 d G .
O10 O 0.3080(15) 0.2933(9) 0.2318(8) 0.042(3) Uiso 1 1 d G .
H1OA H 0.321435 0.242048 0.200825 0.2(2) Uiso 1 1 d G .
H10B H 0.228989 0.358252 0.211872 0.02(4) Uiso 1 1 d G .
BR1 Br 0.2711(2) 1.10375(15) 0.11489(11) 0.0307(3) Uani 1 1 d . .
BR2 Br 0.45002(18) 0.91467(15) -0.10355(9) 0.0212(3) Uani 1 1 d . .
BR3 Br 0.1932(2) 0.72607(15) 0.19215(10) 0.0307(3) Uani 1 1 d . .
BR4 Br 0.00377(18) 1.20309(14) -0.10061(10) 0.0227(3) Uani 1 1 d . .
BR5 Br -0.20711(18) 1.05520(16) 0.14590(10) 0.0283(4) Uani 1 1 d . .
BR6 Br -0.04151(18) 0.85154(14) -0.06282(10) 0.0241(3) Uani 1 1 d . .
BR7 Br 0.13821(18) 0.77716(15) -0.32357(9) 0.0224(3) Uani 1 1 d . .
BR8 Br -0.22010(17) 1.11869(14) -0.28448(9) 0.0230(3) Uani 1 1 d . .
BR9 Br -0.18520(19) 0.57283(14) -0.14451(10) 0.0254(3) Uani 1 1 d . .
BR10 Br -0.40281(19) 0.86824(15) -0.35804(10) 0.0258(3) Uani 1 1 d . .
BR11 Br -0.21242(18) 0.69479(15) -0.58989(10) 0.0255(3) Uani 1 1 d . .
BR12 Br -0.41716(18) 0.51295(15) -0.35410(10) 0.0267(3) Uani 1 1 d . .
BR13 Br -0.69833(19) 0.65185(15) -0.56890(10) 0.0267(3) Uani 1 1 d . .
BR14 Br 0.3610(3) 0.00435(18) 0.36300(11) 0.0391(4) Uani 1 1 d . .
PB1 Pb 0.11254(4) 0.97068(4) 0.03771(3) 0.01633(12) Uani 1 1 d . .
PB2 Pb -0.20826(7) 0.85466(5) -0.21546(4) 0.01512(10) Uani 1 1 d . .
PB3 Pb -0.53109(4) 0.75038(4) -0.47569(3) 0.01766(12) Uani 1 1 d . .

loop_
_atom_site_aniso_label
_atom_site_aniso_U_11
_atom_site_aniso_U_22
_atom_site_aniso_U_33
_atom_site_aniso_U_23
_atom_site_aniso_U_13
_atom_site_aniso_U_12
C1 0.029(7) 0.029(8) 0.018(6) -0.009(6) 0.000(5) 0.000(6)
C2 0.029(6) 0.006(6) 0.013(5) 0.004(4) -0.002(5) 0.001(5)
C3 0.032(7) 0.033(8) 0.025(6) -0.015(6) 0.006(5) -0.013(6)
C4 0.018(6) 0.028(8) 0.025(6) -0.012(6) 0.003(5) -0.005(5)
C5 0.024(6) 0.010(6) 0.042(8) -0.002(5) -0.007(6) -0.003(5)
C6 0.030(7) 0.019(8) 0.033(7) -0.003(6) -0.001(6) 0.003(6)
C7 0.022(6) 0.027(8) 0.031(6) -0.008(6) -0.006(5) -0.007(5)
C8 0.014(6) 0.033(8) 0.032(7) -0.010(6) -0.004(5) -0.011(5)
C9 0.016(5) 0.017(7) 0.024(6) 0.001(5) -0.008(4) -0.003(5)
C10 0.015(6) 0.016(7) 0.020(6) 0.003(5) -0.008(4) 0.002(5)
C11 0.022(5) 0.017(7) 0.028(6) -0.013(5) -0.007(5) -0.003(5)
C12 0.017(5) 0.015(6) 0.032(6) -0.010(5) -0.006(4) -0.001(5)
C13 0.016(5) 0.022(7) 0.019(5) -0.007(5) -0.006(4) -0.001(5)
C14 0.019(5) 0.015(6) 0.019(5) -0.004(5) -0.003(4) 0.000(4)
C15 0.014(5) 0.023(7) 0.025(6) -0.005(5) -0.009(5) 0.005(5)
C16 0.032(7) 0.027(8) 0.017(6) -0.010(5) 0.003(5) -0.007(6)
C17 0.026(6) 0.017(7) 0.016(5) 0.000(5) -0.008(5) 0.001(5)
C18 0.020(5) 0.005(6) 0.019(5) 0.006(4) -0.003(4) 0.001(4)
C19 0.021(6) 0.011(6) 0.027(6) -0.009(5) 0.000(5) -0.003(5)
C20 0.027(6) 0.011(6) 0.023(6) -0.003(5) -0.008(5) -0.003(5)
N1 0.033(6) 0.027(7) 0.024(6) -0.007(5) 0.000(5) -0.001(5)
N2 0.034(6) 0.021(6) 0.029(6) -0.015(5) -0.005(5) 0.002(5)
N3 0.026(6) 0.027(7) 0.033(6) -0.006(5) -0.009(5) -0.002(5)
N4 0.019(5) 0.024(6) 0.027(6) -0.010(5) 0.000(4) -0.003(4)
N5 0.018(5) 0.021(6) 0.029(6) -0.015(5) -0.005(4) 0.000(4)
N6 0.028(6) 0.012(6) 0.031(6) 0.000(5) -0.009(5) -0.005(5)
N7 0.037(6) 0.019(6) 0.034(6) -0.014(5) -0.009(5) 0.001(5)
N8 0.021(5) 0.014(6) 0.034(6) -0.003(4) -0.004(4) -0.001(4)
O1 0.036(6) 0.040(7) 0.055(7) -0.009(6) -0.018(6) -0.011(5)
O2 0.031(5) 0.033(6) 0.045(6) -0.008(5) 0.004(4) -0.012(4)
O3 0.028(5) 0.023(6) 0.032(5) 0.004(4) -0.002(4) -0.008(4)
O4 0.026(4) 0.028(5) 0.026(4) -0.006(4) -0.001(4) -0.016(4)
O5 0.029(5) 0.023(5) 0.021(4) -0.005(4) 0.007(4) -0.009(4)
O6 0.031(5) 0.019(5) 0.027(5) -0.002(4) -0.013(4) -0.006(4)
O7 0.029(5) 0.028(6) 0.028(5) -0.002(4) -0.006(4) -0.013(4)
O8 0.034(5) 0.027(6) 0.040(6) -0.005(5) -0.018(4) -0.012(4)
BR1 0.0382(8) 0.0278(8) 0.0340(7) -0.0116(6) -0.0178(6) -0.0074(6)
BR2 0.0155(6) 0.0233(7) 0.0262(7) -0.0115(6) 0.0022(5) -0.0053(5)
BR3 0.0415(8) 0.0256(8) 0.0208(6) -0.0043(6) -0.0061(6) -0.0034(6)
BR4 0.0234(6) 0.0198(7) 0.0233(6) -0.0026(5) -0.0049(5) -0.0052(5)
BR5 0.0225(7) 0.0348(9) 0.0226(7) -0.0102(6) 0.0000(5) 0.0003(6)
BR6 0.0247(6) 0.0216(7) 0.0296(7) -0.0114(6) -0.0130(5) -0.0003(5)
BR7 0.0161(6) 0.0259(9) 0.0246(7) -0.0089(6) 0.0021(5) -0.0056(5)
BR8 0.0213(6) 0.0234(8) 0.0227(6) -0.0042(5) -0.0018(5) -0.0062(5)
BR9 0.0272(7) 0.0219(8) 0.0255(6) -0.0056(5) -0.0054(5) -0.0034(5)
BR10 0.0277(7) 0.0305(8) 0.0250(6) -0.0101(6) -0.0105(5) -0.0081(6)
BR11 0.0214(6) 0.0297(8) 0.0239(7) -0.0096(6) 0.0031(5) -0.0059(6)
BR12 0.0212(6) 0.0274(8) 0.0290(7) -0.0015(6) -0.0042(5) -0.0085(5)
BR13 0.0310(7) 0.0239(8) 0.0293(7) -0.0080(6) -0.0130(5) -0.0062(5)
BR14 0.0533(10) 0.0327(9) 0.0265(7) -0.0113(7) -0.0020(7) -0.0030(7)
PB1 0.0170(2) 0.0173(3) 0.0149(2) -0.00550(18) -0.00349(17) -0.00257(18)
PB2 0.01272(16) 0.0179(2) 0.01569(18) -0.00625(15) -0.00185(12) -0.00352(13)
PB3 0.0175(2) 0.0213(3) 0.0160(2) -0.00701(19) -0.00237(18) -0.00534(19)

loop_
_atom_type_symbol
_atom_type_description
_atom_type_scat_dispersion_real
_atom_type_scat_dispersion_imag
_atom_type_scat_source
C C 0.0181 0.0091 'International Tables Vol C Tables 4.2.6.8 and 6.1.1.4'
H H 0.0000 0.0000 'International Tables Vol C Tables 4.2.6.8 and 6.1.1.4'
N N 0.0311 0.0180 'International Tables Vol C Tables 4.2.6.8 and 6.1.1.4'
O O 0.0492 0.0322 'International Tables Vol C Tables 4.2.6.8 and 6.1.1.4'
Br Br -0.6763 1.2805 'International Tables Vol C Tables 4.2.6.8 and 6.1.1.4'
Pb Pb -4.0753 8.5060 'International Tables Vol C Tables 4.2.6.8 and 6.1.1.4'

loop_
_geom_angle_atom_site_label_1
_geom_angle_atom_site_label_2
_geom_angle_atom_site_label_3
_geom_angle
_geom_angle_site_symmetry_1
_geom_angle_site_symmetry_3
N1 C1 C2 110.6(12) . .
N1 C1 H1A 109.5 . .
C2 C1 H1A 109.5 . .
N1 C1 H1B 109.5 . .
C2 C1 H1B 109.5 . .
H1A C1 H1B 108.1 . .
C1 C2 C3 111.3(11) . .
C1 C2 H2A 109.4 . .
C3 C2 H2A 109.4 . .
C1 C2 H2B 109.4 . .
C3 C2 H2B 109.4 . .
H2A C2 H2B 108.0 . .
C2 C3 C4 113.1(12) . .
C2 C3 H3A 108.9 . .
C4 C3 H3A 108.9 . .
C2 C3 H3B 108.9 . .
C4 C3 H3B 108.9 . .
H3A C3 H3B 107.8 . .
N2 C4 C5 105.9(11) . .
N2 C4 C3 109.5(11) . .
C5 C4 C3 110.4(11) . .
N2 C4 H4 110.3 . .
C5 C4 H4 110.3 . .
C3 C4 H4 110.3 . .
O1 C5 O2 125.6(14) . .
O1 C5 C4 120.7(14) . .
O2 C5 C4 113.7(13) . .
O1 C5 H5 90.3 . .
O2 C5 H5 90.3 . .
C4 C5 H5 90.3 . .
N3 C6 C7 111.8(13) . .
N3 C6 H6A 109.3 . .
C7 C6 H6A 109.3 . .
N3 C6 H6B 109.3 . .
C7 C6 H6B 109.3 . .
H6A C6 H6B 107.9 . .
C6 C7 C8 111.5(12) . .
C6 C7 H7A 109.3 . .
C8 C7 H7A 109.3 . .
C6 C7 H7B 109.3 . .
C8 C7 H7B 109.3 . .
H7A C7 H7B 108.0 . .
C7 C8 C9 112.4(11) . .
C7 C8 H8A 109.1 . .
C9 C8 H8A 109.1 . .
C7 C8 H8B 109.1 . .
C9 C8 H8B 109.1 . .
H8A C8 H8B 107.9 . .
N4 C9 C8 112.1(11) . .
N4 C9 C10 109.2(10) . .
C8 C9 C10 113.0(11) . .
N4 C9 H9 107.4 . .
C8 C9 H9 107.4 . .
C10 C9 H9 107.4 . .
O3 C10 O4 125.6(12) . .
O3 C10 C9 122.5(13) . .
O4 C10 C9 111.6(11) . .
O3 C10 H10 91.6 . .
O4 C10 H10 91.6 . .
C9 C10 H10 91.6 . .
C12 C11 N5 111.4(10) . .
C12 C11 H11A 109.3 . .
N5 C11 H11A 109.3 . .
C12 C11 H11B 109.3 . .
N5 C11 H11B 109.3 . .
H11A C11 H11B 108.0 . .
C11 C12 C13 109.7(10) . .
C11 C12 H12A 109.7 . .
C13 C12 H12A 109.7 . .
C11 C12 H12B 109.7 . .
C13 C12 H12B 109.7 . .
H12A C12 H12B 108.2 . .
C14 C13 C12 114.0(10) . .
C14 C13 H13A 108.7 . .
C12 C13 H13A 108.7 . .
C14 C13 H13B 108.7 . .
C12 C13 H13B 108.7 . .
H13A C13 H13B 107.6 . .
N6 C14 C15 110.8(11) . .
N6 C14 C13 111.9(10) . .
C15 C14 C13 113.9(11) . .
N6 C14 H14 106.6 . .
C15 C14 H14 106.6 . .
C13 C14 H14 106.6 . .
O5 C15 O6 125.2(12) . .
O5 C15 C14 121.6(12) . .
O6 C15 C14 113.1(12) . .
O5 C15 H15 91.0 . .
O6 C15 H15 91.0 . .
C14 C15 H15 91.0 . .
C17 C16 N7 111.6(11) . .
C17 C16 H16A 109.3 . .
N7 C16 H16A 109.3 . .
C17 C16 H16B 109.3 . .
N7 C16 H16B 109.3 . .
H16A C16 H16B 108.0 . .
C16 C17 C18 109.2(10) . .
C16 C17 H17A 109.8 . .
C18 C17 H17A 109.8 . .
C16 C17 H17B 109.8 . .
C18 C17 H17B 109.8 . .
H17A C17 H17B 108.3 . .
C17 C18 C19 114.9(10) . .
C17 C18 H18A 108.5 . .
C19 C18 H18A 108.5 . .
C17 C18 H18B 108.5 . .
C19 C18 H18B 108.5 . .
H18A C18 H18B 107.5 . .
N8 C19 C20 107.9(10) . .
N8 C19 C18 112.5(10) . .
C20 C19 C18 109.6(10) . .
N8 C19 H19 109.0 . .
C20 C19 H19 109.0 . .
C18 C19 H19 109.0 . .
O7 C20 O8 123.3(13) . .
O7 C20 C19 121.3(12) . .
O8 C20 C19 115.4(11) . .
O7 C20 H20 90.5 . .
O8 C20 H20 90.5 . .
C19 C20 H20 90.5 . .
C1 N1 H1C 109.5 . .
C1 N1 H1D 109.5 . .
H1C N1 H1D 109.5 . .
C1 N1 H1E 109.5 . .
H1C N1 H1E 109.5 . .
H1D N1 H1E 109.5 . .
C4 N2 H2C 109.5 . .
C4 N2 H2D 109.5 . .
H2C N2 H2D 109.5 . .
C4 N2 H2E 109.5 . .
H2C N2 H2E 109.5 . .
H2D N2 H2E 109.5 . .
C6 N3 H3C 109.5 . .
C6 N3 H3D 109.5 . .
H3C N3 H3D 109.5 . .
C6 N3 H3E 109.5 . .
H3C N3 H3E 109.5 . .
H3D N3 H3E 109.5 . .
C9 N4 H4A 109.5 . .
C9 N4 H4B 109.5 . .
H4A N4 H4B 109.5 . .
C9 N4 H4C 109.5 . .
H4A N4 H4C 109.5 . .
H4B N4 H4C 109.5 . .
C11 N5 H5A 109.5 . .
C11 N5 H5B 109.5 . .
H5A N5 H5B 109.5 . .
C11 N5 H5C 109.5 . .
H5A N5 H5C 109.5 . .
H5B N5 H5C 109.5 . .
C14 N6 H6C 109.5 . .
C14 N6 H6D 109.5 . .
H6C N6 H6D 109.5 . .
C14 N6 H6E 109.5 . .
H6C N6 H6E 109.5 . .
H6D N6 H6E 109.5 . .
C16 N7 H7C 109.5 . .
C16 N7 H7D 109.5 . .
H7C N7 H7D 109.5 . .
C16 N7 H7E 109.5 . .
H7C N7 H7E 109.5 . .
H7D N7 H7E 109.5 . .
C19 N8 H8C 109.5 . .
C19 N8 H8D 109.5 . .
H8C N8 H8D 109.5 . .
C19 N8 H8E 109.5 . .
H8C N8 H8E 109.5 . .
H8D N8 H8E 109.5 . .
C5 O1 H1 109.5 . .
C10 O4 H4D 109.5 . .
C15 O6 H6 109.5 . .
C20 O7 H7 109.5 . .
H9A O9 H9B 108.2 . .
H1OA O10 H10B 107.6 . .
PB2 BR2 PB1 172.51(5) 1_655 .
PB2 BR6 PB1 153.62(6) . .
PB2 BR10 PB3 153.41(6) . .
BR5 PB1 BR4 86.55(5) . .
BR5 PB1 BR1 88.45(6) . .
BR4 PB1 BR1 89.07(6) . .
BR5 PB1 BR6 94.70(6) . .
BR4 PB1 BR6 85.61(5) . .
BR1 PB1 BR6 173.63(5) . .
BR5 PB1 BR3 88.56(5) . .
BR4 PB1 BR3 174.72(5) . .
BR1 PB1 BR3 92.78(6) . .
BR6 PB1 BR3 92.82(5) . .
BR5 PB1 BR2 171.77(5) . .
BR4 PB1 BR2 85.23(5) . .
BR1 PB1 BR2 91.12(6) . .
BR6 PB1 BR2 84.96(5) . .
BR3 PB1 BR2 99.67(5) . .
BR8 PB2 BR10 91.57(5) . .
BR8 PB2 BR6 87.38(5) . .
BR10 PB2 BR6 174.86(5) . .
BR8 PB2 BR2 90.88(4) . 1_455
BR10 PB2 BR2 86.33(6) . 1_455
BR6 PB2 BR2 88.65(6) . 1_455
BR8 PB2 BR7 92.59(5) . .
BR10 PB2 BR7 93.76(6) . .
BR6 PB2 BR7 91.32(6) . .
BR2 PB2 BR7 176.53(5) 1_455 .
BR8 PB2 BR9 178.40(5) . .
BR10 PB2 BR9 88.84(5) . .
BR6 PB2 BR9 92.35(5) . .
BR2 PB2 BR9 90.70(5) 1_455 .
BR7 PB2 BR9 85.84(4) . .
BR12 PB3 BR13 92.77(6) . .
BR12 PB3 BR11 88.10(5) . .
BR13 PB3 BR11 91.99(6) . .
BR12 PB3 BR10 88.09(5) . .
BR13 PB3 BR10 171.44(4) . .
BR11 PB3 BR10 96.55(6) . .

loop_
_geom_bond_atom_site_label_1
_geom_bond_atom_site_label_2
_geom_bond_distance
_geom_bond_site_symmetry_2
C1 N1 1.460(17) .
C1 C2 1.51(2) .
C1 H1A 0.9700 .
C1 H1B 0.9700 .
C2 C3 1.522(17) .
C2 H2A 0.9700 .
C2 H2B 0.9700 .
C3 C4 1.53(2) .
C3 H3A 0.9700 .
C3 H3B 0.9700 .
C4 N2 1.479(15) .
C4 C5 1.521(18) .
C4 H4 0.9800 .
C5 O1 1.20(2) .
C5 O2 1.310(19) .
C5 H5 0.9800 .
C6 N3 1.50(2) .
C6 C7 1.505(18) .
C6 H6A 0.9700 .
C6 H6B 0.9700 .
C7 C8 1.51(2) .
C7 H7A 0.9700 .
C7 H7B 0.9700 .
C8 C9 1.529(19) .
C8 H8A 0.9700 .
C8 H8B 0.9700 .
C9 N4 1.493(18) .
C9 C10 1.541(17) .
C9 H9 0.9800 .
C10 O3 1.213(17) .
C10 O4 1.296(17) .
C10 H10 0.9800 .
C11 C12 1.484(17) .
C11 N5 1.493(17) .
C11 H11A 0.9700 .
C11 H11B 0.9700 .
C12 C13 1.535(17) .
C12 H12A 0.9700 .
C12 H12B 0.9700 .
C13 C14 1.514(17) .
C13 H13A 0.9700 .
C13 H13B 0.9700 .
C14 N6 1.501(18) .
C14 C15 1.513(17) .
C14 H14 0.9800 .
C15 O5 1.206(18) .
C15 O6 1.305(17) .
C15 H15 0.9800 .
C16 C17 1.49(2) .
C16 N7 1.507(17) .
C16 H16A 0.9700 .
C16 H16B 0.9700 .
C17 C18 1.510(17) .
C17 H17A 0.9700 .
C17 H17B 0.9700 .
C18 C19 1.555(17) .
C18 H18A 0.9700 .
C18 H18B 0.9700 .
C19 N8 1.476(16) .
C19 C20 1.507(19) .
C19 H19 0.9800 .
C20 O7 1.219(16) .
C20 O8 1.321(17) .
C20 H20 0.9800 .
N1 H1C 0.8900 .
N1 H1D 0.8900 .
N1 H1E 0.8900 .
N2 H2C 0.8900 .
N2 H2D 0.8900 .
N2 H2E 0.8900 .
N3 H3C 0.8900 .
N3 H3D 0.8900 .
N3 H3E 0.8900 .
N4 H4A 0.8900 .
N4 H4B 0.8900 .
N4 H4C 0.8900 .
N5 H5A 0.8900 .
N5 H5B 0.8900 .
N5 H5C 0.8900 .
N6 H6C 0.8900 .
N6 H6D 0.8900 .
N6 H6E 0.8900 .
N7 H7C 0.8900 .
N7 H7D 0.8900 .
N7 H7E 0.8900 .
N8 H8C 0.8900 .
N8 H8D 0.8900 .
N8 H8E 0.8900 .
O1 H1 0.8200 .
O4 H4D 0.8200 .
O6 H6 0.8200 .
O7 H7 0.8200 .
O9 H9A 0.8451 .
O9 H9B 0.8497 .
O10 H1OA 0.8482 .
O10 H10B 0.8524 .
BR1 PB1 2.9403(17) .
BR2 PB2 3.008(2) 1_655
BR2 PB1 3.2165(19) .
BR3 PB1 3.0940(18) .
BR4 PB1 2.9064(17) .
BR5 PB1 2.9012(18) .
BR6 PB2 2.9929(17) .
BR6 PB1 3.0512(16) .
BR7 PB2 3.041(2) .
BR8 PB2 2.884(2) .
BR9 PB2 3.059(2) .
BR10 PB2 2.9612(18) .
BR10 PB3 3.1139(16) .
BR11 PB3 2.8795(19) .
BR12 PB3 2.8235(19) .
BR13 PB3 2.8681(17) .
PB2 BR2 3.009(2) 1_455
